data_7110905
loop_
_publ_author_name
'Asiri, Abdullah M. A.'
'Heller, Harry G.'
'Hursthouse, Michael B.'
'Karalulov, Alexander'

_publ_section_title
;
 Tribochromic compounds, exemplified by
 3-dicyclopropylmethylene-5-dicyanomethylene-4-diphenylmethylenetetrahydrofuran-2-one
;
_journal_issue 9
_journal_name_full 'Chemical Communications'
_journal_page_first 799
_journal_paper_doi 10.1039/b001567i
_journal_year 2000
_chemical_formula_sum 'C27 H20 N2 O2'
_chemical_formula_weight 404.45
_chemical_name_systematic
; 
 ? 
;
_space_group_IT_number 15
_symmetry_space_group_name_Hall '-C 2yc'
_symmetry_space_group_name_H-M 'C 1 2/c 1'
_atom_sites_solution_hydrogens geom
_atom_sites_solution_primary direct
_atom_sites_solution_secondary difmap
_audit_creation_method SHELXL
_cell_angle_alpha 90.00
_cell_angle_beta 99.06(2)
_cell_angle_gamma 90.00
_cell_formula_units_Z 8
_cell_length_a 20.349(2)
_cell_length_b 10.095(2)
_cell_length_c 21.338(2)
_cell_measurement_temperature 293(2)
_cell_volume 4328.6(11)
_computing_structure_refinement 'SHELXL-92 (Sheldrick, 1993)'
_computing_structure_solution 'SHELXS-86 (Sheldrick, 1990)'
_diffrn_ambient_temperature 293(2)
_diffrn_radiation_monochromator graphite
_diffrn_radiation_source 'fine-focus sealed tube'
_diffrn_radiation_type MoK\a
_diffrn_radiation_wavelength 0.71069
_diffrn_reflns_av_R_equivalents 0.0704
_diffrn_reflns_av_sigmaI/netI 0.2364
_diffrn_reflns_limit_h_max 25
_diffrn_reflns_limit_h_min -27
_diffrn_reflns_limit_k_max 13
_diffrn_reflns_limit_k_min -10
_diffrn_reflns_limit_l_max 22
_diffrn_reflns_limit_l_min -29
_diffrn_reflns_number 10824
_diffrn_reflns_theta_max 29.92
_diffrn_reflns_theta_min 2.26
_exptl_absorpt_coefficient_mu 0.079
_exptl_crystal_density_diffrn 1.241
_exptl_crystal_F_000 1696
_refine_diff_density_max 0.724
_refine_diff_density_min -0.232
_refine_diff_density_rms 0.044
_refine_ls_extinction_coef 0.013(1)
_refine_ls_extinction_expression Fc^*^=kFc[1+0.001xFc^2^\l^3^/sin(2\q)]^-1/4^
_refine_ls_extinction_method SHELXL
_refine_ls_goodness_of_fit_all 0.573
_refine_ls_goodness_of_fit_obs 0.730
_refine_ls_matrix_type full
_refine_ls_number_parameters 282
_refine_ls_number_reflns 5500
_refine_ls_number_restraints 0
_refine_ls_restrained_S_all 0.573
_refine_ls_restrained_S_obs 0.730
_refine_ls_R_factor_all 0.1359
_refine_ls_R_factor_obs 0.0640
_refine_ls_shift/esd_max 0.002
_refine_ls_shift/esd_mean 0.000
_refine_ls_structure_factor_coef Fsqd
_refine_ls_weighting_details 'w=1/[\s^2^(Fo^2^)+(0.1000P)^2^+0.0000P] where P=(Fo^2^+2Fc^2^)/3'
_refine_ls_weighting_scheme calc
_refine_ls_wR_factor_all 0.2435
_refine_ls_wR_factor_obs 0.1743
_reflns_number_observed 1710
_reflns_number_total 5500
_reflns_observed_criterion >2sigma(I)
_cod_data_source_file b001567isup1.cif
_cod_data_source_block s92
_cod_depositor_comments
;
The following automatic conversions were performed:

'_refine_ls_weighting_scheme' value 'calc
w=1/[\s^2^(Fo^2^)+(0.1000P)^2^+0.0000P] where P=(Fo^2^+2Fc^2^)/3' was
changed to 'calc'. New tag '_refine_ls_weighting_details' was
created. The value of the new tag was set to
'w=1/[\s^2^(Fo^2^)+(0.1000P)^2^+0.0000P] where P=(Fo^2^+2Fc^2^)/3'.

Automatic conversion script
Id: cif_fix_values 3143 2015-03-26 13:38:13Z robertas 
;
_cod_original_cell_volume 4328.6(10)
_cod_database_code 7110905

loop_
_symmetry_equiv_pos_as_xyz
'x, y, z'
'x, -y, z+1/2'
'x+1/2, y+1/2, z'
'x+1/2, -y+1/2, z+1/2'
'-x, -y, -z'
'-x, y, -z-1/2'
'-x+1/2, -y+1/2, -z'
'-x+1/2, y+1/2, -z-1/2'

loop_
_atom_site_aniso_label
_atom_site_aniso_U_11
_atom_site_aniso_U_22
_atom_site_aniso_U_33
_atom_site_aniso_U_23
_atom_site_aniso_U_13
_atom_site_aniso_U_12
O1 0.0472(11) 0.0712(13) 0.0377(11) 0.0103(9) 0.0104(8) 0.0131(9)
O2 0.0589(14) 0.113(2) 0.0569(14) 0.0262(13) 0.0300(11) 0.0259(12)
N1 0.070(2) 0.070(2) 0.069(2) 0.0193(14) 0.0051(15) 0.0082(13)
N2 0.111(3) 0.129(3) 0.157(4) 0.041(3) 0.080(3) 0.066(2)
C1 0.0468(15) 0.055(2) 0.047(2) 0.0031(12) 0.0050(12) 0.0069(12)
C2 0.0376(13) 0.054(2) 0.0363(14) -0.0029(10) 0.0081(10) 0.0023(10)
C3 0.0420(13) 0.0443(14) 0.0335(13) -0.0022(10) 0.0083(10) 0.0027(10)
C4 0.0404(13) 0.0473(14) 0.0365(13) 0.0002(10) 0.0109(10) 0.0045(10)
C5 0.0450(15) 0.064(2) 0.043(2) 0.0074(12) 0.0135(12) 0.0125(12)
C6 0.0445(15) 0.054(2) 0.055(2) 0.0031(13) 0.0012(13) 0.0071(12)
C7 0.063(2) 0.075(2) 0.080(3) 0.018(2) 0.026(2) 0.028(2)
C8 0.0413(14) 0.0469(14) 0.0383(14) 0.0001(10) 0.0099(11) 0.0028(10)
C9 0.0421(14) 0.070(2) 0.046(2) 0.0062(13) 0.0120(12) 0.0021(12)
C10 0.049(2) 0.075(2) 0.063(2) 0.005(2) 0.0016(15) -0.0100(14)
C11 0.053(2) 0.112(3) 0.099(3) 0.011(3) -0.001(2) -0.020(2)
C12 0.050(2) 0.158(4) 0.103(4) 0.018(3) 0.008(2) -0.011(2)
C13 0.060(2) 0.176(5) 0.083(3) 0.015(3) 0.040(2) 0.013(3)
C14 0.054(2) 0.130(3) 0.062(2) -0.001(2) 0.023(2) 0.006(2)
C15 0.0466(15) 0.053(2) 0.0364(14) -0.0025(11) 0.0118(11) 0.0008(11)
C16 0.063(2) 0.080(2) 0.043(2) 0.0090(14) 0.0151(14) -0.0065(15)
C17 0.079(2) 0.115(3) 0.041(2) 0.018(2) 0.013(2) 0.001(2)
C18 0.075(2) 0.116(3) 0.038(2) -0.006(2) 0.004(2) 0.009(2)
C19 0.069(2) 0.078(2) 0.051(2) -0.014(2) 0.001(2) -0.005(2)
C20 0.056(2) 0.052(2) 0.046(2) -0.0041(12) 0.0103(13) -0.0006(12)
C21 0.0504(15) 0.053(2) 0.0386(14) 0.0014(11) 0.0128(12) 0.0129(11)
C22 0.054(2) 0.082(2) 0.056(2) 0.010(2) 0.0197(15) 0.0258(15)
C23 0.100(3) 0.059(2) 0.066(2) 0.020(2) 0.040(2) 0.034(2)
C24 0.116(3) 0.051(2) 0.123(4) 0.002(2) 0.042(3) 0.020(2)
C25 0.168(6) 0.117(4) 0.112(5) 0.042(4) 0.017(4) 0.034(4)
C26 0.050(2) 0.119(3) 0.092(3) 0.017(2) 0.020(2) 0.004(2)
C27 0.052(2) 0.167(4) 0.073(3) 0.014(3) 0.003(2) 0.005(2)

loop_
_atom_site_label
_atom_site_type_symbol
_atom_site_fract_x
_atom_site_fract_y
_atom_site_fract_z
_atom_site_U_iso_or_equiv
_atom_site_thermal_displace_type
_atom_site_occupancy
_atom_site_calc_flag
_atom_site_refinement_flags
O1 O 0.22993(9) 0.4583(2) 0.01372(9) 0.0517(5) Uani 1 d .
O2 O 0.12319(11) 0.5046(2) 0.01559(11) 0.0741(7) Uani 1 d .
N1 N 0.34246(14) 0.2582(3) 0.09389(14) 0.0704(8) Uani 1 d .
N2 N 0.4235(2) 0.3330(4) -0.0712(2) 0.126(2) Uani 1 d .
C1 C 0.33076(14) 0.3920(3) -0.00952(14) 0.0499(7) Uani 1 d .
C2 C 0.27475(12) 0.4685(2) -0.02721(12) 0.0423(6) Uani 1 d .
C3 C 0.24620(12) 0.5419(2) -0.08308(12) 0.0397(6) Uani 1 d .
C4 C 0.17762(12) 0.5714(2) -0.07464(12) 0.0409(6) Uani 1 d .
C5 C 0.16784(14) 0.5106(3) -0.01451(14) 0.0499(7) Uani 1 d .
C6 C 0.33620(14) 0.3190(3) 0.0481(2) 0.0521(7) Uani 1 d .
C7 C 0.3816(2) 0.3653(3) -0.0459(2) 0.0712(10) Uani 1 d .
C8 C 0.27563(12) 0.5645(2) -0.13697(12) 0.0418(6) Uani 1 d .
C9 C 0.34730(13) 0.5957(3) -0.13072(14) 0.0519(7) Uani 1 d .
C10 C 0.3765(2) 0.6778(3) -0.0816(2) 0.0629(8) Uani 1 d .
H10 H 0.3514(2) 0.7086(3) -0.0519(2) 0.117(4) Uiso 1 calc R
C11 C 0.4427(2) 0.7135(4) -0.0770(2) 0.0894(12) Uani 1 d .
H11 H 0.4620(2) 0.7669(4) -0.0436(2) 0.117(4) Uiso 1 calc R
C12 C 0.4793(2) 0.6721(5) -0.1201(3) 0.104(2) Uani 1 d .
H12 H 0.5237(2) 0.6976(5) -0.1164(3) 0.117(4) Uiso 1 calc R
C13 C 0.4526(2) 0.5933(5) -0.1691(2) 0.103(2) Uani 1 d .
H13 H 0.4787(2) 0.5654(5) -0.1987(2) 0.117(4) Uiso 1 calc R
C14 C 0.3854(2) 0.5536(4) -0.1752(2) 0.0803(11) Uani 1 d .
H14 H 0.3669(2) 0.4997(4) -0.2087(2) 0.117(4) Uiso 1 calc R
C15 C 0.23614(13) 0.5604(3) -0.20116(13) 0.0448(6) Uani 1 d .
C16 C 0.2518(2) 0.6390(3) -0.25009(14) 0.0614(8) Uani 1 d .
H16 H 0.2869(2) 0.6987(3) -0.24196(14) 0.117(4) Uiso 1 calc R
C17 C 0.2163(2) 0.6303(4) -0.3104(2) 0.0779(11) Uani 1 d .
H17 H 0.2273(2) 0.6847(4) -0.3424(2) 0.117(4) Uiso 1 calc R
C18 C 0.1647(2) 0.5417(4) -0.3236(2) 0.0770(10) Uani 1 d .
H18 H 0.1409(2) 0.5353(4) -0.3645(2) 0.117(4) Uiso 1 calc R
C19 C 0.1485(2) 0.4626(3) -0.2759(2) 0.0665(9) Uani 1 d .
H19 H 0.1136(2) 0.4027(3) -0.2847(2) 0.117(4) Uiso 1 calc R
C20 C 0.18345(14) 0.4708(3) -0.21515(14) 0.0512(7) Uani 1 d .
H20 H 0.17193(14) 0.4165(3) -0.18338(14) 0.117(4) Uiso 1 calc R
C21 C 0.13477(14) 0.6639(3) -0.10382(13) 0.0468(6) Uani 1 d .
C22 C 0.06342(15) 0.6668(3) -0.0973(2) 0.0627(9) Uani 1 d .
H22 H 0.04886(15) 0.7452(3) -0.0761(2) 0.117(4) Uiso 1 calc R
C23 C 0.1583(2) 0.7699(3) -0.1424(2) 0.0720(11) Uani 1 d .
H23 H 0.2070(2) 0.7738(3) -0.1376(2) 0.117(4) Uiso 1 calc R
C24 C 0.1273(2) 0.9034(4) -0.1481(2) 0.0940(14) Uani 1 d .
H24A H 0.1564(2) 0.9800(4) -0.1450(2) 0.117(4) Uiso 1 calc R
H24B H 0.0859(2) 0.9159(4) -0.1317(2) 0.117(4) Uiso 1 calc R
C25 C 0.1271(3) 0.8114(5) -0.2039(3) 0.133(2) Uani 1 d .
H25A H 0.0853(3) 0.7698(5) -0.2215(3) 0.117(4) Uiso 1 calc R
H25B H 0.1556(3) 0.8337(5) -0.2347(3) 0.117(4) Uiso 1 calc R
C26 C 0.0236(2) 0.5441(4) -0.0925(2) 0.0862(12) Uani 1 d .
H26A H 0.0469(2) 0.4600(4) -0.0902(2) 0.117(4) Uiso 1 calc R
H26B H -0.0124(2) 0.5486(4) -0.0677(2) 0.117(4) Uiso 1 calc R
C27 C 0.0150(2) 0.6160(5) -0.1536(2) 0.0985(14) Uani 1 d .
H27A H -0.0261(2) 0.6649(5) -0.1659(2) 0.117(4) Uiso 1 calc R
H27B H 0.0333(2) 0.5762(5) -0.1885(2) 0.117(4) Uiso 1 calc R

loop_
_atom_type_symbol
_atom_type_description
_atom_type_scat_dispersion_real
_atom_type_scat_dispersion_imag
_atom_type_scat_source
C C 0.0033 0.0016 'International Tables Vol C Tables 4.2.6.8 and 6.1.1.4'
H H 0.0000 0.0000 'International Tables Vol C Tables 4.2.6.8 and 6.1.1.4'
N N 0.0061 0.0033 'International Tables Vol C Tables 4.2.6.8 and 6.1.1.4'
O O 0.0106 0.0060 'International Tables Vol C Tables 4.2.6.8 and 6.1.1.4'

loop_
_geom_angle_atom_site_label_1
_geom_angle_atom_site_label_2
_geom_angle_atom_site_label_3
_geom_angle
C2 O1 C5 110.0(2)
C2 C1 C7 127.0(3)
C2 C1 C6 118.4(3)
C7 C1 C6 114.3(3)
O1 C2 C1 112.9(2)
O1 C2 C3 110.2(2)
C1 C2 C3 136.1(2)
C8 C3 C2 126.5(2)
C8 C3 C4 127.5(2)
C2 C3 C4 105.6(2)
C21 C4 C5 121.6(2)
C21 C4 C3 129.6(2)
C5 C4 C3 106.6(2)
O2 C5 O1 117.2(2)
O2 C5 C4 135.4(3)
O1 C5 C4 107.1(2)
N1 C6 C1 177.7(3)
N2 C7 C1 173.1(4)
C3 C8 C15 121.2(2)
C3 C8 C9 120.4(2)
C15 C8 C9 118.4(2)
C14 C9 C10 118.7(3)
C14 C9 C8 121.6(3)
C10 C9 C8 119.6(3)
C11 C10 C9 120.3(4)
C12 C11 C10 120.7(4)
C11 C12 C13 120.9(4)
C12 C13 C14 120.1(4)
C9 C14 C13 119.3(4)
C16 C15 C20 117.9(3)
C16 C15 C8 121.8(2)
C20 C15 C8 120.2(2)
C17 C16 C15 121.3(3)
C18 C17 C16 120.3(3)
C19 C18 C17 119.4(3)
C18 C19 C20 120.9(3)
C19 C20 C15 120.2(3)
C4 C21 C23 120.9(3)
C4 C21 C22 122.6(2)
C23 C21 C22 116.6(3)
C21 C22 C26 122.8(3)
C21 C22 C27 116.3(3)
C26 C22 C27 58.8(3)
C25 C23 C21 126.1(4)
C25 C23 C24 62.4(3)
C21 C23 C24 122.2(3)
C23 C24 C25 56.9(2)
C23 C25 C24 60.7(3)
C27 C26 C22 61.5(2)
C26 C27 C22 59.7(3)

loop_
_geom_bond_atom_site_label_1
_geom_bond_atom_site_label_2
_geom_bond_distance
O1 C2 1.362(3)
O1 C5 1.414(3)
O2 C5 1.194(3)
N1 C6 1.144(4)
N2 C7 1.129(4)
C1 C2 1.379(4)
C1 C7 1.412(4)
C1 C6 1.423(4)
C2 C3 1.446(4)
C3 C8 1.396(3)
C3 C4 1.466(3)
C4 C21 1.360(4)
C4 C5 1.464(4)
C8 C15 1.475(4)
C8 C9 1.477(4)
C9 C14 1.383(4)
C9 C10 1.393(4)
C10 C11 1.383(5)
C11 C12 1.338(6)
C12 C13 1.358(6)
C13 C14 1.412(5)
C15 C16 1.387(4)
C15 C20 1.399(4)
C16 C17 1.376(4)
C17 C18 1.375(5)
C18 C19 1.374(5)
C19 C20 1.379(4)
C21 C23 1.476(4)
C21 C22 1.481(4)
C22 C26 1.493(5)
C22 C27 1.519(5)
C23 C25 1.426(6)
C23 C24 1.485(4)
C24 C25 1.509(7)
C26 C27 1.478(6)

loop_
_geom_torsion_atom_site_label_1
_geom_torsion_atom_site_label_2
_geom_torsion_atom_site_label_3
_geom_torsion_atom_site_label_4
_geom_torsion
C5 O1 C2 C1 -165.3(2)
C5 O1 C2 C3 6.1(3)
C7 C1 C2 O1 170.0(3)
C6 C1 C2 O1 -2.4(4)
C7 C1 C2 C3 1.7(6)
C6 C1 C2 C3 -170.7(3)
O1 C2 C3 C8 -175.4(2)
C1 C2 C3 C8 -6.9(5)
O1 C2 C3 C4 -2.7(3)
C1 C2 C3 C4 165.8(3)
C8 C3 C4 C21 -26.0(4)
C2 C3 C4 C21 161.4(3)
C8 C3 C4 C5 171.1(3)
C2 C3 C4 C5 -1.5(3)
C2 O1 C5 O2 178.0(3)
C2 O1 C5 C4 -6.9(3)
C21 C4 C5 O2 14.2(6)
C3 C4 C5 O2 178.8(4)
C21 C4 C5 O1 -159.6(3)
C3 C4 C5 O1 5.0(3)
C2 C1 C6 N1 173.0(84)
C7 C1 C6 N1 -0.4(87)
C2 C1 C7 N2 -157.2(39)
C6 C1 C7 N2 15.5(42)
C2 C3 C8 C15 140.7(3)
C4 C3 C8 C15 -30.4(4)
C2 C3 C8 C9 -40.4(4)
C4 C3 C8 C9 148.5(3)
C3 C8 C9 C14 146.0(3)
C15 C8 C9 C14 -35.1(4)
C3 C8 C9 C10 -38.9(4)
C15 C8 C9 C10 140.0(3)
C14 C9 C10 C11 -1.4(5)
C8 C9 C10 C11 -176.7(3)
C9 C10 C11 C12 1.2(6)
C10 C11 C12 C13 -0.5(7)
C11 C12 C13 C14 -0.1(8)
C10 C9 C14 C13 0.8(6)
C8 C9 C14 C13 176.0(3)
C12 C13 C14 C9 -0.1(7)
C3 C8 C15 C16 148.4(3)
C9 C8 C15 C16 -30.5(4)
C3 C8 C15 C20 -35.1(4)
C9 C8 C15 C20 146.0(3)
C20 C15 C16 C17 0.6(5)
C8 C15 C16 C17 177.2(3)
C15 C16 C17 C18 -0.7(6)
C16 C17 C18 C19 0.5(6)
C17 C18 C19 C20 -0.2(5)
C18 C19 C20 C15 0.1(5)
C16 C15 C20 C19 -0.3(4)
C8 C15 C20 C19 -176.9(3)
C5 C4 C21 C23 148.8(3)
C3 C4 C21 C23 -11.9(5)
C5 C4 C21 C22 -29.3(4)
C3 C4 C21 C22 170.0(3)
C4 C21 C22 C26 -35.6(5)
C23 C21 C22 C26 146.2(3)
C4 C21 C22 C27 -103.9(4)
C23 C21 C22 C27 77.9(4)
C4 C21 C23 C25 133.9(4)
C22 C21 C23 C25 -47.9(5)
C4 C21 C23 C24 -148.7(4)
C22 C21 C23 C24 29.4(5)
C25 C23 C24 C25 0.0
C21 C23 C24 C25 -117.2(5)
C21 C23 C25 C24 111.2(4)
C24 C23 C25 C24 0.0
C23 C24 C25 C23 0.0
C21 C22 C26 C27 -103.0(4)
C27 C22 C26 C27 0.0
C22 C26 C27 C22 0.0
C21 C22 C27 C26 114.0(3)
C26 C22 C27 C26 0.0
